data_2209297
loop_
_publ_author_name
'Cheng, Kui'
'Zhu, Hai-Liang'
'Li, Zhi-Bin'
'Yan, Zheng'

_publ_section_title
;
 5-Chloro-2-(2-hydroxybenzylideneamino)benzonitrile
;
_journal_coeditor_code RZ2034
_journal_issue 6
_journal_name_full 'Acta Crystallographica Section E'
_journal_page_first o2417
_journal_page_last o2418
_journal_paper_doi 10.1107/S1600536806018320
_journal_volume 62
_journal_year 2006
_chemical_formula_iupac 'C14 H9 Cl N2 O'
_chemical_formula_moiety 'C14 H9 Cl N2 O'
_chemical_formula_sum 'C14 H9 Cl N2 O'
_chemical_formula_weight 256.68
_chemical_name_systematic
;
5-Chloro-2-(2-hydroxybenzylideneamino)benzonitrile
;
_space_group_IT_number 14
_symmetry_cell_setting monoclinic
_symmetry_space_group_name_Hall '-P 2ybc'
_symmetry_space_group_name_H-M 'P 1 21/c 1'
_atom_sites_solution_hydrogens geom
_atom_sites_solution_primary direct
_atom_sites_solution_secondary difmap
_audit_creation_method SHELXL-97
_cell_angle_alpha 90.00
_cell_angle_beta 91.228(4)
_cell_angle_gamma 90.00
_cell_formula_units_Z 4
_cell_length_a 4.7060(12)
_cell_length_b 14.372(4)
_cell_length_c 18.225(5)
_cell_measurement_reflns_used 7961
_cell_measurement_temperature 292(2)
_cell_measurement_theta_max 25.4
_cell_measurement_theta_min 1.66
_cell_volume 1232.4(6)
_computing_cell_refinement 'SAINT (Siemens, 1996)'
_computing_data_collection 'SMART (Siemens, 1996)'
_computing_data_reduction SAINT
_computing_molecular_graphics 'SHELXTL (Sheldrick, 1997b)'
_computing_publication_material SHELXTL
_computing_structure_refinement 'SHELXL97 (Sheldrick, 1997a)'
_computing_structure_solution 'SHELXS97 (Sheldrick, 1997a)'
_diffrn_ambient_temperature 292(2)
_diffrn_measured_fraction_theta_full 0.994
_diffrn_measured_fraction_theta_max 0.994
_diffrn_measurement_device_type 'Bruker SMART CCD area-detector'
_diffrn_measurement_method \w
_diffrn_radiation_monochromator graphite
_diffrn_radiation_source 'fine-focus sealed tube'
_diffrn_radiation_type MoK\a
_diffrn_radiation_wavelength 0.71073
_diffrn_reflns_av_R_equivalents 0.1174
_diffrn_reflns_av_sigmaI/netI 0.0742
_diffrn_reflns_limit_h_max 5
_diffrn_reflns_limit_h_min -5
_diffrn_reflns_limit_k_max 17
_diffrn_reflns_limit_k_min -17
_diffrn_reflns_limit_l_max 22
_diffrn_reflns_limit_l_min -22
_diffrn_reflns_number 9840
_diffrn_reflns_theta_full 25.49
_diffrn_reflns_theta_max 25.49
_diffrn_reflns_theta_min 1.80
_diffrn_standards_decay_% 0
_diffrn_standards_number 0
_exptl_absorpt_coefficient_mu 0.297
_exptl_absorpt_correction_T_max 0.928
_exptl_absorpt_correction_T_min 0.883
_exptl_absorpt_correction_type multi-scan
_exptl_absorpt_process_details '(SADABS; Sheldrick, 1996)'
_exptl_crystal_colour yellow
_exptl_crystal_density_diffrn 1.383
_exptl_crystal_density_method 'not measured'
_exptl_crystal_description 'elongated prism'
_exptl_crystal_F_000 528
_exptl_crystal_size_max 0.62
_exptl_crystal_size_mid 0.35
_exptl_crystal_size_min 0.25
_refine_diff_density_max 0.279
_refine_diff_density_min -0.260
_refine_ls_extinction_method none
_refine_ls_goodness_of_fit_ref 1.099
_refine_ls_hydrogen_treatment constr
_refine_ls_matrix_type full
_refine_ls_number_parameters 163
_refine_ls_number_reflns 2299
_refine_ls_number_restraints 36
_refine_ls_restrained_S_all 1.108
_refine_ls_R_factor_all 0.1024
_refine_ls_R_factor_gt 0.0735
_refine_ls_shift/su_max 0.000
_refine_ls_shift/su_mean 0.000
_refine_ls_structure_factor_coef Fsqd
_refine_ls_weighting_details 'calc w=1/[\s^2^(Fo^2^)+(0.051P)^2^+0.9611P] where P=(Fo^2^+2Fc^2^)/3'
_refine_ls_weighting_scheme calc
_refine_ls_wR_factor_gt 0.1546
_refine_ls_wR_factor_ref 0.1675
_reflns_number_gt 1696
_reflns_number_total 2299
_reflns_threshold_expression I>2\s(I)
_cod_data_source_file rz2034.cif
_cod_data_source_block I
_cod_depositor_comments
;
The following automatic conversions were performed:
'_symmetry_cell_setting' value 'Monoclinic' changed to 'monoclinic'
according to '/home/saulius/struct/CIF-dictionaries/cif_core.dic'
dictionary named 'cif_core.dic' version 2.4.1 from 2010-06-29.

Automatic conversion script
Id: cif_fix_enum 1527 2010-12-29 10:47:43Z saulius 

The following automatic conversions were performed:

'_symmetry_cell_setting' value 'Monoclinic' changed to 'monoclinic'
according to /home/saulius/struct/CIF-dictionaries/cif_core.dic
dictionary named 'cif_core.dic' version 2.4.1 from 2010-06-29.

Automatic conversion script
Id: cif_fix_values 1715 2011-07-08 13:25:40Z adriana 
;
_cod_original_sg_symbol_H-M 'P 21/c'
_cod_database_code 2209297
_cod_database_fobs_code 2209297

loop_
_symmetry_equiv_pos_as_xyz
'x, y, z'
'-x, y+1/2, -z+1/2'
'-x, -y, -z'
'x, -y-1/2, z-1/2'

loop_
_atom_site_type_symbol
_atom_site_label
_atom_site_fract_x
_atom_site_fract_y
_atom_site_fract_z
_atom_site_U_iso_or_equiv
_atom_site_adp_type
_atom_site_calc_flag
_atom_site_refinement_flags
_atom_site_occupancy
C C1 0.5293(8) 0.7436(2) 0.36238(18) 0.0449(9) Uani d D 1
C C2 0.7384(8) 0.7691(3) 0.4127(2) 0.0593(11) Uani d DU 1
H H2 0.8007 0.8305 0.4150 0.071 Uiso calc R 1
C C3 0.8541(9) 0.7039(3) 0.4593(2) 0.0620(12) Uani d DU 1
H H3 0.9943 0.7214 0.4933 0.074 Uiso calc R 1
C C4 0.7651(9) 0.6127(3) 0.4564(2) 0.0677(12) Uani d DU 1
H H4 0.8457 0.5687 0.4880 0.081 Uiso calc R 1
C C5 0.5568(8) 0.5873(3) 0.4067(2) 0.0576(11) Uani d D 1
H H5 0.4955 0.5258 0.4051 0.069 Uiso calc R 1
C C6 0.4353(7) 0.6519(2) 0.35857(17) 0.0420(9) Uani d D 1
C C7 0.2192(8) 0.6226(3) 0.30670(18) 0.0401(8) Uani d . 1
H H7 0.1644 0.5604 0.3063 0.048 Uiso calc R 1
C C8 -0.1121(7) 0.6487(2) 0.21032(17) 0.0374(8) Uani d D 1
C C9 -0.2116(7) 0.5583(2) 0.20228(18) 0.0438(9) Uani d D 1
H H9 -0.1416 0.5117 0.2330 0.053 Uiso calc R 1
C C10 -0.4130(8) 0.5373(2) 0.14916(18) 0.0478(10) Uani d D 1
H H10 -0.4744 0.4762 0.1435 0.057 Uiso calc R 1
C C11 -0.5252(7) 0.6058(2) 0.10406(17) 0.0388(8) Uani d D 1
C C12 -0.4333(7) 0.6963(2) 0.11130(18) 0.0411(9) Uani d D 1
H H12 -0.5091 0.7430 0.0814 0.049 Uiso calc R 1
C C13 -0.2253(7) 0.7167(2) 0.16398(16) 0.0377(8) Uani d D 1
C C14 -0.1226(10) 0.8111(3) 0.1696(2) 0.0551(11) Uani d . 1
Cl Cl1 -0.7739(2) 0.57835(7) 0.03661(5) 0.0559(4) Uani d . 1
N N1 0.0994(6) 0.67831(19) 0.26123(15) 0.0401(7) Uani d . 1
O O1 0.4206(7) 0.81007(18) 0.31778(16) 0.0676(9) Uani d . 1
H H1 0.3521 0.7858 0.2807 0.101 Uiso calc R 1
N N2 -0.0365(11) 0.8850(3) 0.1707(2) 0.0891(14) Uani d U 1

loop_
_atom_site_aniso_label
_atom_site_aniso_U_11
_atom_site_aniso_U_22
_atom_site_aniso_U_33
_atom_site_aniso_U_12
_atom_site_aniso_U_13
_atom_site_aniso_U_23
C1 0.046(2) 0.052(2) 0.0365(19) 0.0027(18) -0.0014(17) -0.0068(17)
C2 0.055(3) 0.065(3) 0.058(2) 0.002(2) -0.007(2) -0.019(2)
C3 0.047(3) 0.087(3) 0.052(2) 0.009(2) -0.006(2) -0.023(2)
C4 0.063(3) 0.085(3) 0.055(3) 0.012(2) -0.012(2) 0.009(2)
C5 0.060(3) 0.060(3) 0.053(2) 0.002(2) -0.005(2) 0.011(2)
C6 0.042(2) 0.051(2) 0.0330(19) 0.0030(17) 0.0059(16) -0.0006(17)
C7 0.043(2) 0.0438(19) 0.0341(19) -0.0025(17) 0.0024(16) -0.0017(16)
C8 0.043(2) 0.0384(19) 0.0312(17) 0.0019(16) -0.0005(16) -0.0056(15)
C9 0.055(2) 0.0326(19) 0.043(2) 0.0005(17) -0.0054(18) 0.0015(15)
C10 0.058(3) 0.037(2) 0.047(2) -0.0044(18) -0.0032(19) -0.0090(17)
C11 0.038(2) 0.048(2) 0.0307(17) -0.0019(16) 0.0021(15) -0.0105(15)
C12 0.044(2) 0.043(2) 0.0365(19) 0.0077(16) -0.0010(16) -0.0006(15)
C13 0.045(2) 0.0328(18) 0.0354(18) -0.0020(16) 0.0032(16) -0.0031(15)
C14 0.072(3) 0.040(2) 0.053(2) -0.004(2) -0.014(2) 0.0040(18)
Cl1 0.0512(6) 0.0660(7) 0.0501(6) -0.0012(5) -0.0110(4) -0.0148(5)
N1 0.0461(18) 0.0398(16) 0.0344(15) 0.0001(14) 0.0005(14) -0.0037(13)
O1 0.094(2) 0.0423(15) 0.0649(19) -0.0081(15) -0.0241(17) -0.0048(14)
N2 0.126(4) 0.043(2) 0.096(3) -0.016(2) -0.036(3) 0.008(2)

loop_
_atom_type_symbol
_atom_type_description
_atom_type_scat_dispersion_real
_atom_type_scat_dispersion_imag
_atom_type_scat_source
C C 0.0033 0.0016 'International Tables Vol C Tables 4.2.6.8 and 6.1.1.4'
H H 0.0000 0.0000 'International Tables Vol C Tables 4.2.6.8 and 6.1.1.4'
N N 0.0061 0.0033 'International Tables Vol C Tables 4.2.6.8 and 6.1.1.4'
O O 0.0106 0.0060 'International Tables Vol C Tables 4.2.6.8 and 6.1.1.4'
Cl Cl 0.1484 0.1585 'International Tables Vol C Tables 4.2.6.8 and 6.1.1.4'

loop_
_geom_angle_atom_site_label_1
_geom_angle_atom_site_label_2
_geom_angle_atom_site_label_3
_geom_angle
O1 C1 C2 117.9(3)
O1 C1 C6 121.7(3)
C2 C1 C6 120.4(3)
C3 C2 C1 119.9(4)
C3 C2 H2 120.1
C1 C2 H2 120.1
C2 C3 C4 120.8(4)
C2 C3 H3 119.6
C4 C3 H3 119.6
C5 C4 C3 119.4(4)
C5 C4 H4 120.3
C3 C4 H4 120.3
C4 C5 C6 121.2(4)
C4 C5 H5 119.4
C6 C5 H5 119.4
C1 C6 C5 118.3(3)
C1 C6 C7 122.0(3)
C5 C6 C7 119.7(3)
N1 C7 C6 122.7(3)
N1 C7 H7 118.6
C6 C7 H7 118.6
C9 C8 C13 118.0(3)
C9 C8 N1 125.7(3)
C13 C8 N1 116.3(3)
C10 C9 C8 120.4(3)
C10 C9 H9 119.8
C8 C9 H9 119.8
C9 C10 C11 120.8(3)
C9 C10 H10 119.6
C11 C10 H10 119.6
C12 C11 C10 120.1(3)
C12 C11 Cl1 119.4(2)
C10 C11 Cl1 120.4(2)
C11 C12 C13 118.8(3)
C11 C12 H12 120.6
C13 C12 H12 120.6
C12 C13 C8 121.8(3)
C12 C13 C14 118.5(3)
C8 C13 C14 119.7(3)
N2 C14 C13 176.7(5)
C7 N1 C8 122.2(3)
C1 O1 H1 109.5

loop_
_geom_bond_atom_site_label_1
_geom_bond_atom_site_label_2
_geom_bond_distance
C1 O1 1.348(4)
C1 C2 1.381(4)
C1 C6 1.392(4)
C2 C3 1.370(4)
C2 H2 0.9300
C3 C4 1.377(4)
C3 H3 0.9300
C4 C5 1.370(4)
C4 H4 0.9300
C5 C6 1.392(4)
C5 H5 0.9300
C6 C7 1.437(5)
C7 N1 1.275(4)
C7 H7 0.9300
C8 C9 1.387(3)
C8 C13 1.390(3)
C8 N1 1.412(4)
C9 C10 1.374(4)
C9 H9 0.9300
C10 C11 1.380(4)
C10 H10 0.9300
C11 C12 1.376(3)
C11 Cl1 1.725(3)
C12 C13 1.387(3)
C12 H12 0.9300
C13 C14 1.443(5)
C14 N2 1.137(5)
O1 H1 0.8200

loop_
_geom_hbond_atom_site_label_D
_geom_hbond_atom_site_label_H
_geom_hbond_atom_site_label_A
_geom_hbond_site_symmetry_A
_geom_hbond_distance_DH
_geom_hbond_distance_HA
_geom_hbond_distance_DA
_geom_hbond_angle_DHA
O1 H1 N1 . 0.82 1.98 2.620(4) 134.8
C10 H10 O1 2_545 0.93 2.50 3.321(4) 147.3

loop_
_cod_related_entry_id
_cod_related_entry_database
_cod_related_entry_code
1 ChemSpider 30654973
